data_7126490
loop_
_publ_author_name
'Hu, Lanxia'
'Zheng, Aiping'
'Kang, Yao'
'Wen, Tian'
'Zhang, Jian'

_publ_section_title
;
 A supersalt-type copper(i)-thiolate cluster with applications for
 mechano/thermochromism and the oxygen evolution reaction.
;
_journal_issue 28
_journal_name_full 'Chemical communications (Cambridge, England)'
_journal_page_first 3967
_journal_page_last 3970
_journal_paper_doi 10.1039/d0cc00619j
_journal_volume 56
_journal_year 2020
_chemical_formula_moiety 'C6 H36 Cl6 Cu12 N6 S6'
_chemical_formula_sum 'C6 H36 Cl6 Cu12 N6 S6'
_chemical_formula_weight 1359.95
_space_group_crystal_system cubic
_space_group_IT_number 221
_space_group_name_Hall '-P 4 2 3'
_space_group_name_H-M_alt 'P m -3 m'
_audit_creation_method SHELXL-2014/7
_audit_update_record
;
2020-01-14 deposited with the CCDC.	2020-02-24 downloaded from the CCDC.
;
_cell_angle_alpha 90
_cell_angle_beta 90
_cell_angle_gamma 90
_cell_formula_units_Z 2
_cell_length_a 12.3881(2)
_cell_length_b 12.3881(2)
_cell_length_c 12.3881(2)
_cell_measurement_reflns_used 5312
_cell_measurement_temperature 293(2)
_cell_measurement_theta_max 27.4932
_cell_measurement_theta_min 2.8480
_cell_volume 1901.14(5)
_computing_structure_refinement 'SHELXL-2014/7 (Sheldrick, 2014)'
_diffrn_ambient_temperature 293(2)
_diffrn_detector_area_resol_mean 28.5714
_diffrn_measured_fraction_theta_full 0.992
_diffrn_measured_fraction_theta_max 0.994
_diffrn_measurement_device_type 'Saturn724+ (2x2 bin mode)'
_diffrn_measurement_method CCD_Profile_fitting
_diffrn_radiation_type MoK\a
_diffrn_radiation_wavelength 0.71073
_diffrn_reflns_av_R_equivalents 0.0266
_diffrn_reflns_av_unetI/netI 0.0070
_diffrn_reflns_Laue_measured_fraction_full 0.992
_diffrn_reflns_Laue_measured_fraction_max 0.994
_diffrn_reflns_limit_h_max 16
_diffrn_reflns_limit_h_min -16
_diffrn_reflns_limit_k_max 16
_diffrn_reflns_limit_k_min -16
_diffrn_reflns_limit_l_max 16
_diffrn_reflns_limit_l_min -10
_diffrn_reflns_number 15978
_diffrn_reflns_point_group_measured_fraction_full 0.992
_diffrn_reflns_point_group_measured_fraction_max 0.994
_diffrn_reflns_theta_full 25.242
_diffrn_reflns_theta_max 27.437
_diffrn_reflns_theta_min 2.848
_exptl_absorpt_coefficient_mu 7.325
_exptl_absorpt_correction_T_max 1.0000
_exptl_absorpt_correction_T_min 0.8206
_exptl_absorpt_correction_type multi-scan
_exptl_crystal_colour White
_exptl_crystal_density_diffrn 2.376
_exptl_crystal_description Prism
_exptl_crystal_F_000 1320
_exptl_crystal_size_max 0.3000
_exptl_crystal_size_mid 0.2000
_exptl_crystal_size_min 0.2000
_refine_diff_density_max 1.578
_refine_diff_density_min -1.368
_refine_diff_density_rms 0.173
_refine_ls_extinction_method none
_refine_ls_goodness_of_fit_ref 1.088
_refine_ls_hydrogen_treatment undef
_refine_ls_matrix_type full
_refine_ls_number_parameters 27
_refine_ls_number_reflns 493
_refine_ls_number_restraints 0
_refine_ls_restrained_S_all 1.088
_refine_ls_R_factor_all 0.0759
_refine_ls_R_factor_gt 0.0738
_refine_ls_shift/su_max 0.024
_refine_ls_shift/su_mean 0.009
_refine_ls_structure_factor_coef Fsqd
_refine_ls_weighting_details 'w=1/[\s^2^(Fo^2^)+(0.1594P)^2^+14.2264P] where P=(Fo^2^+2Fc^2^)/3'
_refine_ls_weighting_scheme calc
_refine_ls_wR_factor_gt 0.2678
_refine_ls_wR_factor_ref 0.2711
_reflns_Friedel_coverage 0.000
_reflns_number_gt 468
_reflns_number_total 493
_reflns_threshold_expression 'I > 2\s(I)'
_cod_data_source_file d0cc00619j2.cif
_cod_data_source_block 1
_cod_depositor_comments
;
The following automatic conversions were performed:

data item '_exptl_absorpt_correction_type' value 'Multi-scan' was
changed to 'multi-scan' in accordance with the
/home/data/users/saulius/crontab/automatic-downloads/current/RSC/lib/dictionaries/cif_core.dic
dictionary named 'cif_core.dic' version 2.4.2 last updated on
2011-04-26.

Automatic conversion script
Id: cif_fix_values 7556 2019-12-06 15:28:31Z antanas 
;
_cod_original_cell_volume 1901.14(9)
_cod_database_code 7126490
_shelx_shelxl_version_number 2014/7
_shelx_space_group_comment
;
The symmetry employed for this shelxl refinement is uniquely defined
by the following loop, which should always be used as a source of
symmetry information in preference to the above space-group names.
They are only intended as comments.
;

loop_
_space_group_symop_operation_xyz
'x, y, z'
'-y, x, z'
'-x, -y, z'
'y, -x, z'
'x, -y, -z'
'y, x, -z'
'-x, y, -z'
'-y, -x, -z'
'z, x, y'
'-x, z, y'
'-z, -x, y'
'x, -z, y'
'z, -x, -y'
'x, z, -y'
'-z, x, -y'
'-x, -z, -y'
'y, z, x'
'-z, -y, -x'
'-z, y, x'
'z, y, -x'
'z, -y, x'
'y, -z, -x'
'-y, -z, x'
'-y, z, -x'
'-x, -y, -z'
'y, -x, -z'
'x, y, -z'
'-y, x, -z'
'-x, y, z'
'-y, -x, z'
'x, -y, z'
'y, x, z'
'-z, -x, -y'
'x, -z, -y'
'z, x, -y'
'-x, z, -y'
'-z, x, y'
'-x, -z, y'
'z, -x, y'
'x, z, y'
'-y, -z, -x'
'z, y, x'
'z, -y, -x'
'-z, -y, x'
'-z, y, -x'
'-y, z, x'
'y, z, -x'
'y, -z, x'

loop_
_atom_site_label
_atom_site_type_symbol
_atom_site_fract_x
_atom_site_fract_y
_atom_site_fract_z
_atom_site_U_iso_or_equiv
_atom_site_adp_type
_atom_site_occupancy
_atom_site_site_symmetry_order
_atom_site_calc_flag
_atom_site_refinement_flags_posn
_atom_site_refinement_flags_adp
_atom_site_refinement_flags_occupancy
_atom_site_disorder_assembly
_atom_site_disorder_group
Cu1 Cu 0.17008(9) 0.0000 -0.17008(9) 0.0375(8) Uani 1 4 d S T P . .
Cl1 Cl 0.2981(2) 0.0000 -0.2981(2) 0.0784(16) Uani 1 4 d S T P . .
S1 S 0.0000 0.0000 -0.2296(3) 0.0279(10) Uani 1 8 d S T P . .
C1 C 0.0000 0.0000 -0.3748(12) 0.048(5) Uani 1 8 d S T P . .
Cu2 Cu 0.32942(10) -0.32942(10) -0.5000 0.0492(8) Uani 1 4 d S T P . .
S2 S 0.5000 -0.2715(3) -0.5000 0.0218(9) Uani 1 8 d S T P . .
N1 N 0.2124(11) -0.2124(11) -0.5000 0.092(6) Uiso 1 4 d S . P . .
C2 C 0.5000 -0.1254(11) -0.5000 0.035(4) Uani 1 8 d S T P . .

loop_
_atom_site_aniso_label
_atom_site_aniso_U_11
_atom_site_aniso_U_22
_atom_site_aniso_U_33
_atom_site_aniso_U_23
_atom_site_aniso_U_13
_atom_site_aniso_U_12
Cu1 0.0323(8) 0.0479(11) 0.0323(8) 0.000 0.0016(5) 0.000
Cl1 0.0652(18) 0.105(4) 0.0652(18) 0.000 0.036(2) 0.000
S1 0.0336(13) 0.0336(13) 0.0164(16) 0.000 0.000 0.000
C1 0.066(8) 0.066(8) 0.012(7) 0.000 0.000 0.000
Cu2 0.0315(8) 0.0315(8) 0.0846(15) 0.000 0.000 -0.0058(6)
S2 0.0251(11) 0.0151(15) 0.0251(11) 0.000 0.000 0.000
C2 0.048(6) 0.010(6) 0.048(6) 0.000 0.000 0.000

loop_
_atom_type_symbol
_atom_type_description
_atom_type_scat_dispersion_real
_atom_type_scat_dispersion_imag
_atom_type_scat_source
C C 0.0033 0.0016 'International Tables Vol C Tables 4.2.6.8 and 6.1.1.4'
Cl Cl 0.1484 0.1585 'International Tables Vol C Tables 4.2.6.8 and 6.1.1.4'
Cu Cu 0.3201 1.2651 'International Tables Vol C Tables 4.2.6.8 and 6.1.1.4'
O O 0.0106 0.0060 'International Tables Vol C Tables 4.2.6.8 and 6.1.1.4'
S S 0.1246 0.1234 'International Tables Vol C Tables 4.2.6.8 and 6.1.1.4'
H H 0.0000 0.0000 'International Tables Vol C Tables 4.2.6.8 and 6.1.1.4'
N N 0.0061 0.0033 'International Tables Vol C Tables 4.2.6.8 and 6.1.1.4'

loop_
_geom_angle_atom_site_label_1
_geom_angle_atom_site_label_2
_geom_angle_atom_site_label_3
_geom_angle
_geom_angle_site_symmetry_1
_geom_angle_site_symmetry_3
_geom_angle_publ_flag
S1 Cu1 S1 128.57(17) . 33 ?
S1 Cu1 Cl1 115.72(9) . . ?
S1 Cu1 Cl1 115.72(9) 33 . ?
S1 Cu1 Cu1 103.50(6) . 34 ?
S1 Cu1 Cu1 48.13(3) 33 34 ?
Cl1 Cu1 Cu1 120.0 . 34 ?
S1 Cu1 Cu1 48.13(3) . 4 ?
S1 Cu1 Cu1 103.50(6) 33 4 ?
Cl1 Cu1 Cu1 120.0 . 4 ?
Cu1 Cu1 Cu1 120.0 34 4 ?
S1 Cu1 Cu1 48.13(3) . 2 ?
S1 Cu1 Cu1 103.50(6) 33 2 ?
Cl1 Cu1 Cu1 120.0 . 2 ?
Cu1 Cu1 Cu1 60.0 34 2 ?
Cu1 Cu1 Cu1 90.0 4 2 ?
S1 Cu1 Cu1 103.50(6) . 33 ?
S1 Cu1 Cu1 48.13(3) 33 33 ?
Cl1 Cu1 Cu1 120.0 . 33 ?
Cu1 Cu1 Cu1 90.0 34 33 ?
Cu1 Cu1 Cu1 60.0 4 33 ?
Cu1 Cu1 Cu1 120.0 2 33 ?
C1 S1 Cu1 109.28(9) . 2 ?
C1 S1 Cu1 109.28(9) . 4 ?
Cu1 S1 Cu1 141.43(17) 2 4 ?
C1 S1 Cu1 109.28(9) . 3 ?
Cu1 S1 Cu1 83.74(5) 2 3 ?
Cu1 S1 Cu1 83.74(5) 4 3 ?
C1 S1 Cu1 109.28(9) . . ?
Cu1 S1 Cu1 83.74(5) 2 . ?
Cu1 S1 Cu1 83.74(5) 4 . ?
Cu1 S1 Cu1 141.43(17) 3 . ?
N1 Cu2 S2 116.26(8) . 2_545 ?
N1 Cu2 S2 116.25(8) . . ?
S2 Cu2 S2 127.49(17) 2_545 . ?
N1 Cu2 Cu2 119.999(1) . 11 ?
S2 Cu2 Cu2 103.14(6) 2_545 11 ?
S2 Cu2 Cu2 47.96(3) . 11 ?
N1 Cu2 Cu2 120.0 . 34_544 ?
S2 Cu2 Cu2 47.96(3) 2_545 34_544 ?
S2 Cu2 Cu2 103.14(6) . 34_544 ?
Cu2 Cu2 Cu2 120.0 11 34_544 ?
N1 Cu2 Cu2 119.999(1) . 33_554 ?
S2 Cu2 Cu2 103.14(6) 2_545 33_554 ?
S2 Cu2 Cu2 47.96(3) . 33_554 ?
Cu2 Cu2 Cu2 90.0 11 33_554 ?
Cu2 Cu2 Cu2 60.0 34_544 33_554 ?
N1 Cu2 Cu2 120.0 . 12_545 ?
S2 Cu2 Cu2 47.96(3) 2_545 12_545 ?
S2 Cu2 Cu2 103.14(6) . 12_545 ?
Cu2 Cu2 Cu2 60.0 11 12_545 ?
Cu2 Cu2 Cu2 90.0 34_544 12_545 ?
Cu2 Cu2 Cu2 120.0 33_554 12_545 ?
C2 S2 Cu2 108.75(8) . . ?
C2 S2 Cu2 108.75(8) . 33_554 ?
Cu2 S2 Cu2 84.07(5) . 33_554 ?
C2 S2 Cu2 108.75(8) . 11 ?
Cu2 S2 Cu2 84.07(5) . 11 ?
Cu2 S2 Cu2 142.51(17) 33_554 11 ?
C2 S2 Cu2 108.75(8) . 26_654 ?
Cu2 S2 Cu2 142.51(17) . 26_654 ?
Cu2 S2 Cu2 84.07(5) 33_554 26_654 ?
Cu2 S2 Cu2 84.07(5) 11 26_654 ?

loop_
_geom_bond_atom_site_label_1
_geom_bond_atom_site_label_2
_geom_bond_distance
_geom_bond_site_symmetry_2
_geom_bond_publ_flag
Cu1 S1 2.2321(14) . ?
Cu1 S1 2.2321(14) 33 ?
Cu1 Cl1 2.243(4) . ?
Cu1 Cu1 2.9796(15) 34 ?
Cu1 Cu1 2.9796(15) 4 ?
Cu1 Cu1 2.9796(15) 2 ?
Cu1 Cu1 2.9796(15) 33 ?
S1 C1 1.799(16) . ?
S1 Cu1 2.2321(14) 2 ?
S1 Cu1 2.2321(14) 4 ?
S1 Cu1 2.2321(14) 3 ?
Cu2 N1 2.05(2) . ?
Cu2 S2 2.2316(13) 2_545 ?
Cu2 S2 2.2316(13) . ?
Cu2 Cu2 2.9885(17) 11 ?
Cu2 Cu2 2.9885(17) 34_544 ?
Cu2 Cu2 2.9885(17) 33_554 ?
Cu2 Cu2 2.9885(17) 12_545 ?
S2 C2 1.810(14) . ?
S2 Cu2 2.2316(13) 33_554 ?
S2 Cu2 2.2316(13) 11 ?
S2 Cu2 2.2316(13) 26_654 ?
